data_7211812
loop_
_publ_author_name
'Qiu, Yongcai'
'Liu, Zhihui'
'Mou, Jixia'
'Deng, Hong'
'Zeller, Matthias'

_publ_section_title
;
 Rationally designed and controlled syntheses of different series of
 4d--4f heterometallic coordination frameworks based on lanthanide
 carboxylate and Ag(IN)2 substructures
;
_journal_issue 1
_journal_name_full CrystEngComm
_journal_page_first 277
_journal_paper_doi 10.1039/b915025k
_journal_volume 12
_journal_year 2010
_chemical_formula_moiety 'C15 H12 Ag N2 Nd O9'
_chemical_formula_sum 'C15 H12 Ag N2 Nd O9'
_chemical_formula_weight 616.38
_chemical_name_systematic
;
?
;
_space_group_IT_number 14
_symmetry_cell_setting monoclinic
_symmetry_space_group_name_Hall '-P 2ybc'
_symmetry_space_group_name_H-M 'P 1 21/c 1'
_atom_sites_solution_hydrogens geom
_atom_sites_solution_primary direct
_atom_sites_solution_secondary difmap
_audit_creation_method SHELXL-97
_cell_angle_alpha 90.00
_cell_angle_beta 106.648(1)
_cell_angle_gamma 90.00
_cell_formula_units_Z 4
_cell_length_a 7.5983(1)
_cell_length_b 18.8221(2)
_cell_length_c 12.1000(2)
_cell_measurement_reflns_used 2600
_cell_measurement_temperature 296(2)
_cell_measurement_theta_max 28.00
_cell_measurement_theta_min 1.36
_cell_volume 1657.96(4)
_computing_cell_refinement 'Apex2 v2.1-4'
_computing_data_collection 'Apex2 v2.1-4 (Bruker, 2007)'
_computing_data_reduction 'Apex2 v2.1-4'
_computing_molecular_graphics 'SHELXTL 6.14'
_computing_publication_material 'SHELXTL 6.14'
_computing_structure_refinement 'SHELXTL 6.14'
_computing_structure_solution 'SHELXTL 6.14 (Bruker, 2000-2003)'
_diffrn_ambient_temperature 296(2)
_diffrn_measured_fraction_theta_full 0.996
_diffrn_measured_fraction_theta_max 0.996
_diffrn_measurement_device_type 'Bruker AXS SMART APEX CCD diffractometer'
_diffrn_measurement_method '\w scans'
_diffrn_radiation_monochromator graphite
_diffrn_radiation_source 'fine-focus sealed tube'
_diffrn_radiation_type MoK\a
_diffrn_radiation_wavelength 0.71073
_diffrn_reflns_av_R_equivalents 0.0266
_diffrn_reflns_av_sigmaI/netI 0.0253
_diffrn_reflns_limit_h_max 9
_diffrn_reflns_limit_h_min -9
_diffrn_reflns_limit_k_max 22
_diffrn_reflns_limit_k_min -22
_diffrn_reflns_limit_l_max 12
_diffrn_reflns_limit_l_min -14
_diffrn_reflns_number 12851
_diffrn_reflns_theta_full 25.20
_diffrn_reflns_theta_max 25.20
_diffrn_reflns_theta_min 2.06
_diffrn_standards_number 0
_exptl_absorpt_coefficient_mu 4.336
_exptl_absorpt_correction_T_max 0.4375
_exptl_absorpt_correction_T_min 0.3543
_exptl_absorpt_correction_type multi-scan
_exptl_absorpt_process_details 'Apex2 v2.1-4 (Bruker, 2007)'
_exptl_crystal_colour purple
_exptl_crystal_density_diffrn 2.469
_exptl_crystal_density_method 'not measured'
_exptl_crystal_description block
_exptl_crystal_F_000 1180
_exptl_crystal_size_max 0.25
_exptl_crystal_size_mid 0.23
_exptl_crystal_size_min 0.19
_refine_diff_density_max 0.799
_refine_diff_density_min -0.722
_refine_diff_density_rms 0.104
_refine_ls_extinction_method none
_refine_ls_goodness_of_fit_ref 1.058
_refine_ls_hydrogen_treatment mixed
_refine_ls_matrix_type full
_refine_ls_number_parameters 259
_refine_ls_number_reflns 2972
_refine_ls_number_restraints 3
_refine_ls_restrained_S_all 1.058
_refine_ls_R_factor_all 0.0261
_refine_ls_R_factor_gt 0.0217
_refine_ls_shift/su_max 0.001
_refine_ls_shift/su_mean 0.000
_refine_ls_structure_factor_coef Fsqd
_refine_ls_weighting_details 'calc w=1/[\s^2^(Fo^2^)+(0.0225P)^2^+1.5716P] where P=(Fo^2^+2Fc^2^)/3'
_refine_ls_weighting_scheme calc
_refine_ls_wR_factor_gt 0.0465
_refine_ls_wR_factor_ref 0.0483
_reflns_number_gt 2673
_reflns_number_total 2972
_reflns_threshold_expression I>2\s(I)
_cod_data_source_file b915025k.txt
_cod_data_source_block 5b
_cod_original_sg_symbol_H-M 'P 21/c'
_cod_database_code 7211812

loop_
_symmetry_equiv_pos_as_xyz
'x, y, z'
'-x, y+1/2, -z+1/2'
'-x, -y, -z'
'x, -y-1/2, z-1/2'

loop_
_atom_site_label
_atom_site_type_symbol
_atom_site_fract_x
_atom_site_fract_y
_atom_site_fract_z
_atom_site_U_iso_or_equiv
_atom_site_adp_type
_atom_site_occupancy
_atom_site_symmetry_multiplicity
_atom_site_calc_flag
_atom_site_refinement_flags
Ag1 Ag -0.28618(4) 0.011764(15) 0.52206(3) 0.03051(9) Uani 1 1 d .
C1 C -0.0742(5) 0.1463(2) 0.6405(3) 0.0308(9) Uani 1 1 d .
H1 H -0.0611 0.1198 0.7072 0.037 Uiso 1 1 calc R
C2 C 0.0119(5) 0.21172(19) 0.6494(3) 0.0272(9) Uani 1 1 d .
H2 H 0.0818 0.2283 0.7209 0.033 Uiso 1 1 calc R
C3 C -0.0065(4) 0.25217(18) 0.5518(3) 0.0199(8) Uani 1 1 d .
C4 C -0.1164(5) 0.22583(18) 0.4477(3) 0.0235(8) Uani 1 1 d .
H4 H -0.1347 0.2522 0.3803 0.028 Uiso 1 1 calc R
C5 C -0.1985(5) 0.16002(19) 0.4452(3) 0.0251(9) Uani 1 1 d .
H5 H -0.2725 0.1432 0.3749 0.030 Uiso 1 1 calc R
C6 C 0.0885(4) 0.32321(18) 0.5572(3) 0.0200(8) Uani 1 1 d .
C7 C -0.3301(5) -0.14707(19) 0.5626(3) 0.0266(9) Uani 1 1 d .
H7 H -0.2705 -0.1335 0.6379 0.032 Uiso 1 1 calc R
C8 C -0.3851(5) -0.21726(19) 0.5413(3) 0.0242(9) Uani 1 1 d .
H8 H -0.3594 -0.2501 0.6012 0.029 Uiso 1 1 calc R
C9 C -0.4785(4) -0.23800(18) 0.4305(3) 0.0188(8) Uani 1 1 d .
C10 C -0.5063(5) -0.18737(19) 0.3442(3) 0.0258(9) Uani 1 1 d .
H10 H -0.5664 -0.1996 0.2682 0.031 Uiso 1 1 calc R
C11 C -0.4451(5) -0.1192(2) 0.3709(3) 0.0271(9) Uani 1 1 d .
H11 H -0.4638 -0.0861 0.3116 0.033 Uiso 1 1 calc R
C12 C -0.5582(5) -0.31235(18) 0.4042(3) 0.0204(8) Uani 1 1 d .
C13 C 0.6719(5) 0.48103(18) 0.7033(3) 0.0177(8) Uani 1 1 d .
C14 C 0.8740(5) 0.4749(2) 0.7672(3) 0.0328(10) Uani 1 1 d .
H14A H 0.9007 0.5100 0.8285 0.039 Uiso 1 1 calc R
H14B H 0.8931 0.4286 0.8038 0.039 Uiso 1 1 calc R
C15 C 1.0151(4) 0.48356(17) 0.7031(3) 0.0177(8) Uani 1 1 d .
H1W H 0.363(4) 0.6059(18) 0.562(3) 0.027 Uiso 1 1 d D
H2W H 0.203(2) 0.6076(17) 0.579(3) 0.027 Uiso 1 1 d D
N1 N -0.1767(4) 0.11943(16) 0.5385(3) 0.0250(7) Uani 1 1 d .
N2 N -0.3593(4) -0.09824(15) 0.4792(3) 0.0246(7) Uani 1 1 d .
Nd1 Nd 0.28344(2) 0.458028(9) 0.566988(16) 0.01384(7) Uani 1 1 d .
O1 O 0.1953(3) 0.34303(13) 0.6515(2) 0.0251(6) Uani 1 1 d .
O2 O 0.0561(3) 0.35976(12) 0.4663(2) 0.0235(6) Uani 1 1 d .
O3 O -0.4755(3) -0.36206(12) 0.4717(2) 0.0219(6) Uani 1 1 d .
O4 O -0.6984(4) -0.31867(14) 0.3236(2) 0.0366(7) Uani 1 1 d .
O5 O 0.5575(3) 0.45789(12) 0.7508(2) 0.0212(6) Uani 1 1 d .
O6 O 0.6205(3) 0.50966(13) 0.6040(2) 0.0203(5) Uani 1 1 d .
O7 O 0.9674(3) 0.48572(13) 0.5944(2) 0.0211(6) Uani 1 1 d .
O8 O 1.1809(3) 0.48469(13) 0.7593(2) 0.0225(6) Uani 1 1 d .
O1W O 0.3030(3) 0.58867(13) 0.6012(2) 0.0213(6) Uani 1 1 d D

loop_
_atom_site_aniso_label
_atom_site_aniso_U_11
_atom_site_aniso_U_22
_atom_site_aniso_U_33
_atom_site_aniso_U_23
_atom_site_aniso_U_13
_atom_site_aniso_U_12
Ag1 0.03485(17) 0.01636(17) 0.0386(2) -0.00310(13) 0.00774(14) -0.00878(12)
C1 0.041(2) 0.025(2) 0.025(2) 0.0044(18) 0.0068(18) -0.0050(17)
C2 0.032(2) 0.023(2) 0.024(2) -0.0007(17) 0.0034(17) -0.0063(16)
C3 0.0171(17) 0.0125(18) 0.032(2) -0.0039(16) 0.0095(15) 0.0008(13)
C4 0.028(2) 0.016(2) 0.026(2) 0.0016(16) 0.0078(16) -0.0020(14)
C5 0.0255(19) 0.021(2) 0.027(2) -0.0076(18) 0.0054(16) -0.0036(15)
C6 0.0162(17) 0.0174(19) 0.029(2) -0.0014(17) 0.0108(15) 0.0020(14)
C7 0.032(2) 0.022(2) 0.021(2) -0.0035(17) 0.0007(16) -0.0041(16)
C8 0.027(2) 0.021(2) 0.022(2) 0.0062(16) 0.0038(16) -0.0004(15)
C9 0.0178(17) 0.0152(19) 0.025(2) -0.0008(16) 0.0086(15) 0.0018(14)
C10 0.034(2) 0.024(2) 0.019(2) 0.0005(17) 0.0068(16) -0.0026(16)
C11 0.035(2) 0.019(2) 0.025(2) 0.0058(16) 0.0058(17) -0.0060(16)
C12 0.0221(18) 0.0138(19) 0.027(2) -0.0022(16) 0.0100(16) 0.0014(14)
C13 0.0185(17) 0.0147(18) 0.021(2) -0.0025(15) 0.0075(15) -0.0002(13)
C14 0.0188(19) 0.057(3) 0.022(2) 0.006(2) 0.0039(16) -0.0068(17)
C15 0.0199(18) 0.0115(18) 0.021(2) 0.0013(15) 0.0053(15) -0.0002(13)
N1 0.0271(16) 0.0198(17) 0.0287(19) -0.0026(14) 0.0089(14) -0.0053(13)
N2 0.0287(17) 0.0157(16) 0.0275(19) 0.0004(14) 0.0050(14) -0.0052(12)
Nd1 0.01219(10) 0.01232(11) 0.01712(11) 0.00072(8) 0.00436(7) -0.00021(6)
O1 0.0284(13) 0.0224(14) 0.0238(15) -0.0021(11) 0.0062(11) -0.0075(11)
O2 0.0238(13) 0.0160(13) 0.0290(15) 0.0021(12) 0.0050(11) -0.0019(10)
O3 0.0232(13) 0.0139(13) 0.0307(15) 0.0035(11) 0.0108(11) 0.0019(10)
O4 0.0352(16) 0.0225(15) 0.0415(18) -0.0055(13) -0.0061(13) 0.0006(12)
O5 0.0166(12) 0.0247(14) 0.0235(14) 0.0021(11) 0.0074(11) 0.0003(10)
O6 0.0177(12) 0.0250(14) 0.0197(14) 0.0043(11) 0.0075(10) 0.0040(10)
O7 0.0171(12) 0.0313(15) 0.0151(14) 0.0017(11) 0.0050(10) 0.0032(10)
O8 0.0139(12) 0.0317(15) 0.0213(14) 0.0002(11) 0.0041(10) 0.0006(10)
O1W 0.0180(12) 0.0193(14) 0.0272(15) 0.0036(11) 0.0075(11) 0.0012(10)

loop_
_atom_type_symbol
_atom_type_description
_atom_type_scat_dispersion_real
_atom_type_scat_dispersion_imag
_atom_type_scat_source
C C 0.0033 0.0016 'International Tables Vol C Tables 4.2.6.8 and 6.1.1.4'
H H 0.0000 0.0000 'International Tables Vol C Tables 4.2.6.8 and 6.1.1.4'
N N 0.0061 0.0033 'International Tables Vol C Tables 4.2.6.8 and 6.1.1.4'
O O 0.0106 0.0060 'International Tables Vol C Tables 4.2.6.8 and 6.1.1.4'
Ag Ag -0.8971 1.1015 'International Tables Vol C Tables 4.2.6.8 and 6.1.1.4'
Nd Nd -0.1943 3.0179 'International Tables Vol C Tables 4.2.6.8 and 6.1.1.4'

loop_
_geom_angle_atom_site_label_1
_geom_angle_atom_site_label_2
_geom_angle_atom_site_label_3
_geom_angle
_geom_angle_site_symmetry_1
_geom_angle_site_symmetry_3
N2 Ag1 N1 167.31(12) . .
N2 Ag1 O8 92.27(10) . 2_646
N1 Ag1 O8 95.27(10) . 2_646
N2 Ag1 Ag1 69.27(8) . 3_456
N1 Ag1 Ag1 119.45(8) . 3_456
O8 Ag1 Ag1 98.43(5) 2_646 3_456
N1 C1 C2 122.6(4) . .
N1 C1 H1 118.7 . .
C2 C1 H1 118.7 . .
C3 C2 C1 119.7(3) . .
C3 C2 H2 120.2 . .
C1 C2 H2 120.2 . .
C2 C3 C4 117.9(3) . .
C2 C3 C6 121.4(3) . .
C4 C3 C6 120.7(3) . .
C5 C4 C3 119.3(3) . .
C5 C4 H4 120.3 . .
C3 C4 H4 120.3 . .
N1 C5 C4 123.2(3) . .
N1 C5 H5 118.4 . .
C4 C5 H5 118.4 . .
O1 C6 O2 123.1(3) . .
O1 C6 C3 118.7(3) . .
O2 C6 C3 118.2(3) . .
N2 C7 C8 122.6(3) . .
N2 C7 H7 118.7 . .
C8 C7 H7 118.7 . .
C9 C8 C7 119.5(3) . .
C9 C8 H8 120.2 . .
C7 C8 H8 120.2 . .
C8 C9 C10 117.6(3) . .
C8 C9 C12 121.7(3) . .
C10 C9 C12 120.6(3) . .
C11 C10 C9 119.8(3) . .
C11 C10 H10 120.1 . .
C9 C10 H10 120.1 . .
N2 C11 C10 122.8(3) . .
N2 C11 H11 118.6 . .
C10 C11 H11 118.6 . .
O4 C12 O3 126.2(3) . .
O4 C12 C9 117.3(3) . .
O3 C12 C9 116.4(3) . .
O5 C13 O6 121.1(3) . .
O5 C13 C14 118.5(3) . .
O6 C13 C14 120.4(3) . .
C15 C14 C13 119.9(3) . .
C15 C14 H14A 107.3 . .
C13 C14 H14A 107.3 . .
C15 C14 H14B 107.3 . .
C13 C14 H14B 107.3 . .
H14A C14 H14B 106.9 . .
O8 C15 O7 120.7(3) . .
O8 C15 C14 118.6(3) . .
O7 C15 C14 120.5(3) . .
O8 C15 Nd1 64.15(19) . 1_655
O7 C15 Nd1 58.02(17) . 1_655
C14 C15 Nd1 164.4(3) . 1_655
C5 N1 C1 117.2(3) . .
C5 N1 Ag1 120.3(2) . .
C1 N1 Ag1 122.4(3) . .
C7 N2 C11 117.6(3) . .
C7 N2 Ag1 120.0(2) . .
C11 N2 Ag1 122.2(2) . .
O3 Nd1 O6 71.64(8) 3_556 3_666
O3 Nd1 O1W 138.52(8) 3_556 .
O6 Nd1 O1W 82.98(8) 3_666 .
O3 Nd1 O7 121.19(8) 3_556 3_666
O6 Nd1 O7 65.65(8) 3_666 3_666
O1W Nd1 O7 73.25(8) . 3_666
O3 Nd1 O1 72.05(8) 3_556 .
O6 Nd1 O1 135.96(8) 3_666 .
O1W Nd1 O1 141.00(8) . .
O7 Nd1 O1 115.77(8) 3_666 .
O3 Nd1 O7 143.50(8) 3_556 1_455
O6 Nd1 O7 124.88(7) 3_666 1_455
O1W Nd1 O7 77.98(8) . 1_455
O7 Nd1 O7 59.39(10) 3_666 1_455
O1 Nd1 O7 76.06(8) . 1_455
O3 Nd1 O5 77.64(8) 3_556 .
O6 Nd1 O5 111.44(8) 3_666 .
O1W Nd1 O5 82.10(7) . .
O7 Nd1 O5 155.34(7) 3_666 .
O1 Nd1 O5 83.90(7) . .
O7 Nd1 O5 116.30(8) 1_455 .
O3 Nd1 O2 74.72(8) 3_556 .
O6 Nd1 O2 95.71(8) 3_666 .
O1W Nd1 O2 141.67(7) . .
O7 Nd1 O2 71.48(8) 3_666 .
O1 Nd1 O2 50.83(8) . .
O7 Nd1 O2 71.53(8) 1_455 .
O5 Nd1 O2 132.25(7) . .
O3 Nd1 O6 72.75(7) 3_556 .
O6 Nd1 O6 63.06(9) 3_666 .
O1W Nd1 O6 66.55(7) . .
O7 Nd1 O6 116.93(7) 3_666 .
O1 Nd1 O6 126.27(7) . .
O7 Nd1 O6 142.75(8) 1_455 .
O5 Nd1 O6 49.63(8) . .
O2 Nd1 O6 145.43(8) . .
O3 Nd1 O8 129.46(8) 3_556 1_455
O6 Nd1 O8 154.98(8) 3_666 1_455
O1W Nd1 O8 72.06(8) . 1_455
O7 Nd1 O8 104.29(7) 3_666 1_455
O1 Nd1 O8 68.95(8) . 1_455
O7 Nd1 O8 48.78(7) 1_455 1_455
O5 Nd1 O8 67.54(7) . 1_455
O2 Nd1 O8 102.71(8) . 1_455
O6 Nd1 O8 106.79(7) . 1_455
O3 Nd1 C15 139.26(8) 3_556 1_455
O6 Nd1 C15 146.44(8) 3_666 1_455
O1W Nd1 C15 76.61(8) . 1_455
O7 Nd1 C15 82.94(9) 3_666 1_455
O1 Nd1 C15 67.69(9) . 1_455
O7 Nd1 C15 24.61(8) 1_455 1_455
O5 Nd1 C15 91.97(8) . 1_455
O2 Nd1 C15 84.62(9) . 1_455
O6 Nd1 C15 128.50(8) . 1_455
O8 Nd1 C15 24.54(8) 1_455 1_455
C6 O1 Nd1 93.6(2) . .
C6 O2 Nd1 92.4(2) . .
C12 O3 Nd1 128.8(2) . 3_556
C13 O5 Nd1 95.7(2) . .
C13 O6 Nd1 144.6(2) . 3_666
C13 O6 Nd1 91.4(2) . .
Nd1 O6 Nd1 116.94(9) 3_666 .
C15 O7 Nd1 138.1(2) . 3_666
C15 O7 Nd1 97.37(19) . 1_655
Nd1 O7 Nd1 120.61(10) 3_666 1_655
C15 O8 Ag1 121.9(2) . 2_656
C15 O8 Nd1 91.3(2) . 1_655
Ag1 O8 Nd1 146.72(9) 2_656 1_655
Nd1 O1W H1W 108(3) . .
Nd1 O1W H2W 112(3) . .
H1W O1W H2W 105.2(16) . .

loop_
_geom_bond_atom_site_label_1
_geom_bond_atom_site_label_2
_geom_bond_distance
_geom_bond_site_symmetry_2
Ag1 N2 2.168(3) .
Ag1 N1 2.178(3) .
Ag1 O8 2.585(2) 2_646
Ag1 Ag1 3.1694(6) 3_456
C1 N1 1.355(5) .
C1 C2 1.383(5) .
C1 H1 0.9300 .
C2 C3 1.378(5) .
C2 H2 0.9300 .
C3 C4 1.388(5) .
C3 C6 1.512(5) .
C4 C5 1.383(5) .
C4 H4 0.9300 .
C5 N1 1.334(5) .
C5 H5 0.9300 .
C6 O1 1.252(4) .
C6 O2 1.261(4) .
C7 N2 1.336(5) .
C7 C8 1.387(5) .
C7 H7 0.9300 .
C8 C9 1.381(5) .
C8 H8 0.9300 .
C9 C10 1.385(5) .
C9 C12 1.522(5) .
C10 C11 1.372(5) .
C10 H10 0.9300 .
C11 N2 1.344(5) .
C11 H11 0.9300 .
C12 O4 1.226(4) .
C12 O3 1.282(4) .
C13 O5 1.250(4) .
C13 O6 1.272(4) .
C13 C14 1.513(5) .
C14 C15 1.501(5) .
C14 H14A 0.9700 .
C14 H14B 0.9700 .
C15 O8 1.248(4) .
C15 O7 1.262(4) .
C15 Nd1 3.004(4) 1_655
Nd1 O3 2.450(2) 3_556
Nd1 O6 2.459(2) 3_666
Nd1 O1W 2.491(2) .
Nd1 O7 2.537(2) 3_666
Nd1 O1 2.564(2) .
Nd1 O7 2.570(2) 1_455
Nd1 O5 2.574(2) .
Nd1 O2 2.585(2) .
Nd1 O6 2.655(2) .
Nd1 O8 2.705(3) 1_455
Nd1 C15 3.004(4) 1_455
O3 Nd1 2.450(2) 3_556
O6 Nd1 2.459(2) 3_666
O7 Nd1 2.537(2) 3_666
O7 Nd1 2.570(2) 1_655
O8 Ag1 2.585(2) 2_656
O8 Nd1 2.705(3) 1_655
O1W H1W 0.813(10) .
O1W H2W 0.814(10) .
